data_7015956
loop_
_publ_author_name
'Cui, Hai-Lin'
'Zhan, Shun-Ze'
'Li, Mian'
'Weng Ng, Seik'
'Li, Dan'

_publ_section_title
;
 Luminescent isomeric Pr-Ag coordination polymers immobilized with
 organic sensitizer and Ag-S clusters.
;
_journal_issue 24
_journal_name_full 'Dalton transactions (Cambridge, England : 2003)'
_journal_page_first 6490
_journal_page_last 6493
_journal_paper_doi 10.1039/c1dt10453e
_journal_volume 40
_journal_year 2011
_chemical_formula_moiety 'Pr Ag3 (NCS)6 (C11H9N5)'
_chemical_formula_sum 'C17 H9 Ag3 N11 Pr S6'
_chemical_formula_weight 1024.23
_chemical_name_systematic
;
?
;
_space_group_IT_number 14
_symmetry_cell_setting monoclinic
_symmetry_space_group_name_Hall '-P 2yn'
_symmetry_space_group_name_H-M 'P 1 21/n 1'
_atom_sites_solution_hydrogens geom
_atom_sites_solution_primary direct
_atom_sites_solution_secondary difmap
_audit_creation_method SHELXL-97
_cell_angle_alpha 90.00
_cell_angle_beta 103.27
_cell_angle_gamma 90.00
_cell_formula_units_Z 4
_cell_length_a 11.831
_cell_length_b 16.177
_cell_length_c 15.046
_cell_measurement_reflns_used 1024
_cell_measurement_temperature 293(2)
_cell_measurement_theta_max 26.1
_cell_measurement_theta_min 2.5
_cell_volume 2802.766
_computing_cell_refinement 'Bruker SMART'
_computing_data_collection 'Bruker SMART'
_computing_data_reduction 'Bruker SAINT'
_computing_molecular_graphics 'Bruker SHELXTL'
_computing_publication_material 'Bruker SHELXTL'
_computing_structure_refinement 'SHELXL-97 (Sheldrick, 1997)'
_computing_structure_solution 'SHELXS-97 (Sheldrick, 1990)'
_diffrn_ambient_temperature 293(2)
_diffrn_measured_fraction_theta_full 0.946
_diffrn_measured_fraction_theta_max 0.946
_diffrn_measurement_device_type 'CCD area detector'
_diffrn_measurement_method 'phi and omega scans'
_diffrn_radiation_monochromator graphite
_diffrn_radiation_source 'fine-focus sealed tube'
_diffrn_radiation_type MoK\a
_diffrn_radiation_wavelength 0.71073
_diffrn_reflns_av_R_equivalents 0.0257
_diffrn_reflns_av_sigmaI/netI 0.0326
_diffrn_reflns_limit_h_max 15
_diffrn_reflns_limit_h_min -7
_diffrn_reflns_limit_k_max 20
_diffrn_reflns_limit_k_min -20
_diffrn_reflns_limit_l_max 19
_diffrn_reflns_limit_l_min -19
_diffrn_reflns_number 17106
_diffrn_reflns_theta_full 27.88
_diffrn_reflns_theta_max 27.88
_diffrn_reflns_theta_min 1.88
_exptl_absorpt_coefficient_mu 4.251
_exptl_absorpt_correction_T_max 0.4989
_exptl_absorpt_correction_T_min 0.4044
_exptl_absorpt_correction_type multi-scan
_exptl_absorpt_process_details sadabs
_exptl_crystal_colour colourless
_exptl_crystal_density_diffrn 2.427
_exptl_crystal_density_method 'not measured'
_exptl_crystal_description block
_exptl_crystal_F_000 1936
_exptl_crystal_size_max 0.26
_exptl_crystal_size_mid 0.23
_exptl_crystal_size_min 0.19
_refine_diff_density_max 1.568
_refine_diff_density_min -1.495
_refine_diff_density_rms 0.131
_refine_ls_extinction_method none
_refine_ls_goodness_of_fit_ref 1.036
_refine_ls_hydrogen_treatment constr
_refine_ls_matrix_type full
_refine_ls_number_parameters 343
_refine_ls_number_reflns 6320
_refine_ls_number_restraints 0
_refine_ls_restrained_S_all 1.036
_refine_ls_R_factor_all 0.0484
_refine_ls_R_factor_gt 0.0385
_refine_ls_shift/su_max 0.001
_refine_ls_shift/su_mean 0.000
_refine_ls_structure_factor_coef Fsqd
_refine_ls_weighting_details 'calc w=1/[\s^2^(Fo^2^)+(0.0382P)^2^+7.6388P] where P=(Fo^2^+2Fc^2^)/3'
_refine_ls_weighting_scheme calc
_refine_ls_wR_factor_gt 0.0871
_refine_ls_wR_factor_ref 0.0926
_reflns_number_gt 5277
_reflns_number_total 6320
_reflns_threshold_expression >2sigma(I)
_cod_data_source_file c1dt10453e.txt
_cod_data_source_block 02
_cod_depositor_comments
;
The following automatic conversions were performed:
'_symmetry_cell_setting' value 'Monoclinic' changed to 'monoclinic'
according to '/home/saulius/struct/CIF-dictionaries/cif_core.dic'
dictionary named 'cif_core.dic' version 2.4.1 from 2010-06-29.

Automatic conversion script
Id: cif_fix_enum 1555 2011-01-17 13:19:09Z saulius 
;
_cod_original_cell_volume 2802.8
_cod_original_sg_symbol_H-M P2(1)/n
_cod_database_code 7015956

loop_
_symmetry_equiv_pos_as_xyz
'x, y, z'
'-x+1/2, y+1/2, -z+1/2'
'-x, -y, -z'
'x-1/2, -y-1/2, z-1/2'

loop_
_atom_site_label
_atom_site_type_symbol
_atom_site_fract_x
_atom_site_fract_y
_atom_site_fract_z
_atom_site_U_iso_or_equiv
_atom_site_adp_type
_atom_site_occupancy
_atom_site_symmetry_multiplicity
_atom_site_calc_flag
_atom_site_refinement_flags
_atom_site_disorder_assembly
_atom_site_disorder_group
Pr1 Pr 0.04031(2) 0.164411(15) 0.780459(17) 0.02635(8) Uani 1 1 d . . .
Ag1 Ag -0.02843(4) 0.33674(4) 1.17245(4) 0.06021(15) Uani 1 1 d . . .
Ag2 Ag -0.14118(6) 0.51271(5) 1.04798(4) 0.0835(2) Uani 1 1 d . . .
Ag3 Ag -0.27296(6) 0.34848(3) 0.90715(4) 0.07009(18) Uani 1 1 d . . .
S1 S -0.09049(11) 0.48395(8) 1.21759(9) 0.0390(3) Uani 1 1 d . . .
S2 S -0.19432(11) 0.26144(9) 1.06157(10) 0.0429(3) Uani 1 1 d . . .
S3 S 0.09859(18) 0.37520(12) 1.05483(10) 0.0658(5) Uani 1 1 d . . .
S5 S -0.35564(11) 0.46350(8) 0.99143(9) 0.0367(3) Uani 1 1 d . . .
S6 S -0.15312(13) 0.43145(9) 0.81917(11) 0.0482(3) Uani 1 1 d . . .
N6 N -0.3113(4) 0.4368(3) 1.2397(3) 0.0430(11) Uani 1 1 d . . .
N7 N -0.3876(4) 0.2826(3) 1.1381(3) 0.0407(10) Uani 1 1 d . . .
N8 N 0.0335(4) 0.2430(3) 0.9317(3) 0.0441(11) Uani 1 1 d . . .
N1 N 0.0144(4) 0.0255(3) 0.8549(3) 0.0405(10) Uani 1 1 d . . .
N2 N 0.0959(4) -0.0083(3) 0.9250(3) 0.0402(10) Uani 1 1 d . . .
N3 N 0.2067(4) 0.1097(3) 0.9239(3) 0.0355(9) Uani 1 1 d . . .
N4 N 0.3101(4) 0.2294(3) 0.9127(3) 0.0421(10) Uani 1 1 d . . .
N5 N 0.2315(4) 0.2485(3) 0.8342(3) 0.0394(10) Uani 1 1 d . . .
N10 N -0.0505(4) 0.3049(3) 0.7389(3) 0.0511(12) Uani 1 1 d . . .
N11 N -0.4262(4) 0.5815(3) 0.8534(3) 0.0470(11) Uani 1 1 d . . .
C12 C -0.2219(4) 0.4561(3) 1.2292(3) 0.0327(10) Uani 1 1 d . . .
C13 C -0.3083(4) 0.2750(3) 1.1060(3) 0.0294(10) Uani 1 1 d . . .
C14 C 0.0591(5) 0.2979(4) 0.9812(3) 0.0392(12) Uani 1 1 d . . .
C1 C -0.0712(6) -0.0297(4) 0.8368(4) 0.0520(14) Uani 1 1 d . . .
H1 H -0.1391 -0.0236 0.7918 0.062 Uiso 1 1 calc R . .
C2 C -0.0455(6) -0.0980(4) 0.8944(5) 0.0580(16) Uani 1 1 d . . .
H2 H -0.0910 -0.1448 0.8947 0.070 Uiso 1 1 calc R . .
C3 C 0.0594(6) -0.0820(3) 0.9499(4) 0.0539(16) Uani 1 1 d . . .
H3 H 0.0993 -0.1158 0.9967 0.065 Uiso 1 1 calc R . .
C4 C 0.1993(5) 0.0352(4) 0.9599(3) 0.0411(12) Uani 1 1 d . . .
C5 C 0.2877(6) 0.0010(4) 1.0270(4) 0.0593(17) Uani 1 1 d . . .
H5 H 0.2814 -0.0520 1.0494 0.071 Uiso 1 1 calc R . .
C6 C 0.3842(6) 0.0485(5) 1.0588(5) 0.071(2) Uani 1 1 d . . .
H6 H 0.4432 0.0286 1.1059 0.085 Uiso 1 1 calc R . .
C7 C 0.3956(6) 0.1247(5) 1.0225(4) 0.0622(18) Uani 1 1 d . . .
H7 H 0.4620 0.1566 1.0425 0.075 Uiso 1 1 calc R . .
C8 C 0.3042(4) 0.1521(4) 0.9552(4) 0.0419(13) Uani 1 1 d . . .
C9 C 0.3901(5) 0.2914(4) 0.9345(5) 0.0571(17) Uani 1 1 d . . .
H9 H 0.4526 0.2923 0.9849 0.069 Uiso 1 1 calc R . .
C10 C 0.3634(5) 0.3503(4) 0.8713(5) 0.0553(16) Uani 1 1 d . . .
H10 H 0.4024 0.3999 0.8688 0.066 Uiso 1 1 calc R . .
C11 C 0.2641(5) 0.3216(3) 0.8094(4) 0.0456(13) Uani 1 1 d . . .
H11 H 0.2259 0.3502 0.7575 0.055 Uiso 1 1 calc R . .
C16 C -0.0946(4) 0.3570(3) 0.7715(4) 0.0381(12) Uani 1 1 d . . .
C17 C -0.3957(4) 0.5326(3) 0.9097(3) 0.0344(11) Uani 1 1 d . . .
S4 S -0.38830(12) 0.22220(11) 0.81544(11) 0.0541(4) Uani 1 1 d . . .
N9 N -0.1731(4) 0.1574(3) 0.8001(4) 0.0466(11) Uani 1 1 d . . .
C15 C -0.2620(4) 0.1828(3) 0.8041(4) 0.0359(11) Uani 1 1 d . . .

loop_
_atom_site_aniso_label
_atom_site_aniso_U_11
_atom_site_aniso_U_22
_atom_site_aniso_U_33
_atom_site_aniso_U_23
_atom_site_aniso_U_13
_atom_site_aniso_U_12
Pr1 0.02434(13) 0.02840(13) 0.02567(13) -0.00452(10) 0.00443(9) 0.00224(10)
Ag1 0.0422(3) 0.0779(4) 0.0595(3) -0.0139(3) 0.0094(2) 0.0042(2)
Ag2 0.0793(4) 0.1155(5) 0.0498(3) 0.0257(3) 0.0027(3) -0.0371(4)
Ag3 0.0982(4) 0.0495(3) 0.0806(4) 0.0036(3) 0.0577(4) 0.0135(3)
S1 0.0336(6) 0.0430(7) 0.0393(7) -0.0025(6) 0.0060(5) -0.0077(5)
S2 0.0335(7) 0.0536(8) 0.0414(7) -0.0068(6) 0.0084(5) 0.0077(6)
S3 0.0973(13) 0.0706(11) 0.0352(8) -0.0146(8) 0.0271(8) -0.0496(10)
S5 0.0432(7) 0.0326(6) 0.0350(6) 0.0065(5) 0.0103(5) 0.0067(5)
S6 0.0442(8) 0.0381(7) 0.0685(10) -0.0034(7) 0.0254(7) 0.0012(6)
N6 0.042(3) 0.046(3) 0.043(3) 0.003(2) 0.016(2) -0.010(2)
N7 0.038(2) 0.049(3) 0.035(2) 0.002(2) 0.0085(19) -0.004(2)
N8 0.050(3) 0.047(3) 0.035(2) -0.005(2) 0.009(2) 0.009(2)
N1 0.039(2) 0.038(2) 0.043(2) 0.011(2) 0.0050(19) 0.0019(19)
N2 0.050(3) 0.036(2) 0.034(2) 0.0031(19) 0.010(2) 0.013(2)
N3 0.034(2) 0.043(2) 0.028(2) -0.0051(18) 0.0046(17) 0.0061(19)
N4 0.029(2) 0.053(3) 0.040(2) -0.010(2) -0.0031(18) -0.001(2)
N5 0.033(2) 0.046(3) 0.036(2) -0.008(2) 0.0008(18) -0.0036(19)
N10 0.062(3) 0.042(3) 0.056(3) 0.010(2) 0.028(3) 0.016(2)
N11 0.046(3) 0.053(3) 0.041(3) 0.014(2) 0.009(2) 0.012(2)
C12 0.037(3) 0.031(2) 0.030(2) 0.000(2) 0.008(2) -0.003(2)
C13 0.034(2) 0.027(2) 0.024(2) 0.0021(18) 0.0018(19) -0.0016(19)
C14 0.040(3) 0.052(3) 0.028(2) -0.001(2) 0.013(2) -0.003(2)
C1 0.056(4) 0.046(3) 0.055(4) -0.002(3) 0.014(3) -0.007(3)
C2 0.081(5) 0.034(3) 0.064(4) -0.001(3) 0.027(4) -0.003(3)
C3 0.080(5) 0.032(3) 0.052(4) 0.006(3) 0.020(3) 0.016(3)
C4 0.041(3) 0.049(3) 0.032(3) 0.001(2) 0.006(2) 0.014(2)
C5 0.058(4) 0.068(4) 0.048(4) 0.015(3) 0.004(3) 0.019(3)
C6 0.056(4) 0.098(6) 0.046(4) 0.014(4) -0.013(3) 0.020(4)
C7 0.050(4) 0.083(5) 0.045(4) -0.006(3) -0.008(3) 0.007(3)
C8 0.032(3) 0.056(3) 0.033(3) -0.007(2) -0.001(2) 0.012(2)
C9 0.032(3) 0.064(4) 0.068(4) -0.026(4) -0.003(3) -0.009(3)
C10 0.042(3) 0.049(4) 0.073(4) -0.020(3) 0.009(3) -0.009(3)
C11 0.042(3) 0.039(3) 0.054(3) -0.008(3) 0.008(3) -0.004(2)
C16 0.034(3) 0.036(3) 0.045(3) 0.014(2) 0.013(2) 0.005(2)
C17 0.032(2) 0.043(3) 0.027(2) 0.000(2) 0.0037(19) 0.004(2)
S4 0.0300(7) 0.0689(10) 0.0613(9) -0.0248(8) 0.0060(6) 0.0045(7)
N9 0.034(2) 0.047(3) 0.059(3) -0.007(2) 0.012(2) 0.003(2)
C15 0.030(3) 0.036(3) 0.040(3) -0.004(2) 0.003(2) -0.005(2)

loop_
_atom_type_symbol
_atom_type_description
_atom_type_scat_dispersion_real
_atom_type_scat_dispersion_imag
_atom_type_scat_source
C C 0.0033 0.0016 'International Tables Vol C Tables 4.2.6.8 and 6.1.1.4'
H H 0.0000 0.0000 'International Tables Vol C Tables 4.2.6.8 and 6.1.1.4'
N N 0.0061 0.0033 'International Tables Vol C Tables 4.2.6.8 and 6.1.1.4'
S S 0.1246 0.1234 'International Tables Vol C Tables 4.2.6.8 and 6.1.1.4'
Ag Ag -0.8971 1.1015 'International Tables Vol C Tables 4.2.6.8 and 6.1.1.4'
Pr Pr -0.2180 2.8214 'International Tables Vol C Tables 4.2.6.8 and 6.1.1.4'

loop_
_geom_angle_atom_site_label_1
_geom_angle_atom_site_label_2
_geom_angle_atom_site_label_3
_geom_angle
_geom_angle_site_symmetry_1
_geom_angle_site_symmetry_3
_geom_angle_publ_flag
N10 Pr1 N11 99.25(17) . 2_446 ?
N10 Pr1 N1 144.07(15) . . ?
N11 Pr1 N1 77.74(15) 2_446 . ?
N10 Pr1 N6 141.82(15) . 4_665 ?
N11 Pr1 N6 75.05(15) 2_446 4_665 ?
N1 Pr1 N6 72.72(15) . 4_665 ?
N10 Pr1 N5 84.07(16) . . ?
N11 Pr1 N5 142.09(14) 2_446 . ?
N1 Pr1 N5 120.36(14) . . ?
N6 Pr1 N5 79.35(15) 4_665 . ?
N10 Pr1 N9 72.56(16) . . ?
N11 Pr1 N9 73.41(15) 2_446 . ?
N1 Pr1 N9 72.32(14) . . ?
N6 Pr1 N9 136.80(15) 4_665 . ?
N5 Pr1 N9 141.37(14) . . ?
N10 Pr1 N8 71.54(15) . . ?
N11 Pr1 N8 145.93(15) 2_446 . ?
N1 Pr1 N8 90.86(15) . . ?
N6 Pr1 N8 132.29(14) 4_665 . ?
N5 Pr1 N8 71.05(14) . . ?
N9 Pr1 N8 72.54(15) . . ?
N10 Pr1 N7 72.78(15) . 4_665 ?
N11 Pr1 N7 74.83(15) 2_446 4_665 ?
N1 Pr1 N7 137.54(14) . 4_665 ?
N6 Pr1 N7 69.29(14) 4_665 4_665 ?
N5 Pr1 N7 70.17(14) . 4_665 ?
N9 Pr1 N7 127.61(15) . 4_665 ?
N8 Pr1 N7 129.05(15) . 4_665 ?
N10 Pr1 N3 132.74(15) . . ?
N11 Pr1 N3 128.00(14) 2_446 . ?
N1 Pr1 N3 60.24(13) . . ?
N6 Pr1 N3 64.70(13) 4_665 . ?
N5 Pr1 N3 60.26(14) . . ?
N9 Pr1 N3 116.07(14) . . ?
N8 Pr1 N3 68.25(13) . . ?
N7 Pr1 N3 116.31(13) 4_665 . ?
S2 Ag1 S4 127.93(6) . 4_666 ?
S2 Ag1 S1 112.34(5) . . ?
S4 Ag1 S1 106.49(5) 4_666 . ?
S2 Ag1 S3 98.26(5) . . ?
S4 Ag1 S3 106.85(6) 4_666 . ?
S1 Ag1 S3 101.26(6) . . ?
S3 Ag2 S1 136.15(5) 3_567 . ?
S3 Ag2 S5 109.72(6) 3_567 . ?
S1 Ag2 S5 105.12(4) . . ?
S6 Ag3 S5 101.32(5) . . ?
S6 Ag3 S4 114.68(6) . . ?
S5 Ag3 S4 127.18(5) . . ?
S6 Ag3 S2 127.12(5) . . ?
S5 Ag3 S2 92.76(4) . . ?
S4 Ag3 S2 94.62(5) . . ?
C12 S1 Ag2 98.34(17) . . ?
C12 S1 Ag1 96.03(18) . . ?
Ag2 S1 Ag1 85.49(5) . . ?
C13 S2 Ag1 104.31(17) . . ?
C13 S2 Ag3 97.31(16) . . ?
Ag1 S2 Ag3 111.90(6) . . ?
C14 S3 Ag2 101.43(19) . 3_567 ?
C14 S3 Ag1 98.77(18) . . ?
Ag2 S3 Ag1 143.89(10) 3_567 . ?
C17 S5 Ag3 101.51(18) . . ?
C17 S5 Ag2 97.34(18) . . ?
Ag3 S5 Ag2 85.98(5) . . ?
C16 S6 Ag3 100.53(18) . . ?
C12 N6 Pr1 154.9(4) . 4_566 ?
C13 N7 Pr1 145.3(4) . 4_566 ?
C14 N8 Pr1 151.2(4) . . ?
C1 N1 N2 105.0(4) . . ?
C1 N1 Pr1 131.4(4) . . ?
N2 N1 Pr1 123.6(3) . . ?
C3 N2 N1 110.6(5) . . ?
C3 N2 C4 130.2(5) . . ?
N1 N2 C4 119.2(4) . . ?
C4 N3 C8 117.0(5) . . ?
C4 N3 Pr1 121.0(3) . . ?
C8 N3 Pr1 121.6(3) . . ?
N5 N4 C9 109.8(5) . . ?
N5 N4 C8 119.9(4) . . ?
C9 N4 C8 130.1(5) . . ?
C11 N5 N4 105.2(4) . . ?
C11 N5 Pr1 131.9(4) . . ?
N4 N5 Pr1 121.5(3) . . ?
C16 N10 Pr1 139.1(4) . . ?
C17 N11 Pr1 164.8(4) . 2_456 ?
N6 C12 S1 178.2(5) . . ?
N7 C13 S2 178.3(5) . . ?
N8 C14 S3 178.2(5) . . ?
N1 C1 C2 111.0(6) . . ?
C3 C2 C1 105.7(6) . . ?
N2 C3 C2 107.8(5) . . ?
N3 C4 C5 123.1(6) . . ?
N3 C4 N2 115.7(4) . . ?
C5 C4 N2 121.1(5) . . ?
C6 C5 C4 117.3(6) . . ?
C7 C6 C5 121.1(6) . . ?
C6 C7 C8 116.9(6) . . ?
N3 C8 C7 124.5(6) . . ?
N3 C8 N4 115.1(4) . . ?
C7 C8 N4 120.4(6) . . ?
C10 C9 N4 108.4(5) . . ?
C9 C10 C11 105.2(5) . . ?
N5 C11 C10 111.3(6) . . ?
N10 C16 S6 178.3(6) . . ?
N11 C17 S5 178.2(5) . . ?
C15 S4 Ag1 101.10(18) . 4_565 ?
C15 S4 Ag3 88.95(18) . . ?
Ag1 S4 Ag3 150.68(8) 4_565 . ?
C15 N9 Pr1 156.2(4) . . ?
N9 C15 S4 176.8(5) . . ?

loop_
_geom_bond_atom_site_label_1
_geom_bond_atom_site_label_2
_geom_bond_distance
_geom_bond_site_symmetry_2
_geom_bond_publ_flag
Pr1 N10 2.531(5) . ?
Pr1 N11 2.536(4) 2_446 ?
Pr1 N1 2.561(4) . ?
Pr1 N6 2.575(4) 4_665 ?
Pr1 N5 2.604(4) . ?
Pr1 N9 2.611(5) . ?
Pr1 N8 2.624(4) . ?
Pr1 N7 2.625(4) 4_665 ?
Pr1 N3 2.714(4) . ?
Ag1 S2 2.5721(15) . ?
Ag1 S4 2.5786(16) 4_666 ?
Ag1 S1 2.6268(15) . ?
Ag1 S3 2.6453(16) . ?
Ag2 S3 2.5086(17) 3_567 ?
Ag2 S1 2.5269(15) . ?
Ag2 S5 2.6086(15) . ?
Ag3 S6 2.5350(15) . ?
Ag3 S5 2.5684(14) . ?
Ag3 S4 2.6599(17) . ?
Ag3 S2 2.6933(16) . ?
S1 C12 1.666(5) . ?
S2 C13 1.652(5) . ?
S3 C14 1.665(6) . ?
S3 Ag2 2.5086(17) 3_567 ?
S5 C17 1.649(5) . ?
S6 C16 1.634(6) . ?
N6 C12 1.148(6) . ?
N6 Pr1 2.575(4) 4_566 ?
N7 C13 1.156(6) . ?
N7 Pr1 2.625(4) 4_566 ?
N8 C14 1.154(7) . ?
N1 C1 1.330(7) . ?
N1 N2 1.369(6) . ?
N2 C3 1.350(7) . ?
N2 C4 1.404(7) . ?
N3 C4 1.332(7) . ?
N3 C8 1.333(7) . ?
N4 N5 1.361(6) . ?
N4 C9 1.366(7) . ?
N4 C8 1.413(7) . ?
N5 C11 1.324(7) . ?
N10 C16 1.158(7) . ?
N11 C17 1.154(6) . ?
N11 Pr1 2.536(4) 2_456 ?
C1 C2 1.394(9) . ?
C2 C3 1.352(10) . ?
C4 C5 1.391(8) . ?
C5 C6 1.369(10) . ?
C6 C7 1.368(11) . ?
C7 C8 1.374(8) . ?
C9 C10 1.333(10) . ?
C10 C11 1.400(8) . ?
S4 C15 1.669(5) . ?
S4 Ag1 2.5786(16) 4_565 ?
N9 C15 1.144(6) . ?
